data_4128170
loop_
_publ_author_name
'Hunt, Camden'
'Peterson, Madeline'
'Anderson, Cassidy'
'Chang, Tieyan'
'Wu, Guang'
'Scheiner, Steve'
'M\'enard, Gabriel'

_publ_section_title
;
 Switchable Aromaticity in an Isostructural Mn Phthalocyanine Series
 Isolated in Five Separate Redox States.
;
_journal_issue 6
_journal_name_full 'Journal of the American Chemical Society'
_journal_page_first 2604
_journal_page_last 2613
_journal_paper_doi 10.1021/jacs.8b12899
_journal_volume 141
_journal_year 2019
_chemical_formula_sum 'C80.5 H54 B F21.5 Mn N9 O8'
_chemical_formula_weight 1749.57
_space_group_crystal_system triclinic
_space_group_IT_number 2
_space_group_name_Hall '-P 1'
_space_group_name_H-M_alt 'P -1'
_symmetry_space_group_name_Hall '-P 1'
_symmetry_space_group_name_H-M 'P -1'
_atom_sites_solution_hydrogens geom
_audit_creation_method SHELXL-2014/7
_cell_angle_alpha 72.870(11)
_cell_angle_beta 78.954(12)
_cell_angle_gamma 70.115(9)
_cell_formula_units_Z 2
_cell_length_a 12.448(6)
_cell_length_b 16.428(8)
_cell_length_c 19.623(10)
_cell_measurement_reflns_used 1370
_cell_measurement_temperature 100(2)
_cell_measurement_theta_max 18.96
_cell_measurement_theta_min 4.25
_cell_volume 3587(3)
_computing_structure_refinement 'SHELXL-2014/7 (Sheldrick, 2014)'
_diffrn_ambient_temperature 100(2)
_diffrn_measured_fraction_theta_full 1.000
_diffrn_measured_fraction_theta_max 0.976
_diffrn_measurement_device_type 'Bruker Kappa Apex II'
_diffrn_measurement_method 'omega scans'
_diffrn_radiation_type MoK\a
_diffrn_radiation_wavelength 0.71073
_diffrn_reflns_av_R_equivalents 0.1832
_diffrn_reflns_av_unetI/netI 0.3255
_diffrn_reflns_Laue_measured_fraction_full 1.000
_diffrn_reflns_Laue_measured_fraction_max 0.976
_diffrn_reflns_limit_h_max 14
_diffrn_reflns_limit_h_min -11
_diffrn_reflns_limit_k_max 19
_diffrn_reflns_limit_k_min -19
_diffrn_reflns_limit_l_max 23
_diffrn_reflns_limit_l_min -23
_diffrn_reflns_number 33766
_diffrn_reflns_point_group_measured_fraction_full 1.000
_diffrn_reflns_point_group_measured_fraction_max 0.976
_diffrn_reflns_theta_full 25.242
_diffrn_reflns_theta_max 25.618
_diffrn_reflns_theta_min 1.091
_exptl_absorpt_coefficient_mu 0.308
_exptl_absorpt_correction_T_max 0.7452
_exptl_absorpt_correction_T_min 0.6243
_exptl_absorpt_correction_type multi-scan
_exptl_absorpt_process_details sadabs
_exptl_crystal_colour red
_exptl_crystal_density_diffrn 1.620
_exptl_crystal_description block
_exptl_crystal_F_000 1775
_exptl_crystal_size_max 0.2
_exptl_crystal_size_mid 0.1
_exptl_crystal_size_min 0.1
_refine_diff_density_max 0.780
_refine_diff_density_min -0.611
_refine_diff_density_rms 0.095
_refine_ls_extinction_method none
_refine_ls_goodness_of_fit_ref 0.930
_refine_ls_hydrogen_treatment constr
_refine_ls_matrix_type full
_refine_ls_number_parameters 1076
_refine_ls_number_reflns 13203
_refine_ls_number_restraints 36
_refine_ls_restrained_S_all 0.935
_refine_ls_R_factor_all 0.2466
_refine_ls_R_factor_gt 0.0723
_refine_ls_shift/su_max 0.000
_refine_ls_shift/su_mean 0.000
_refine_ls_structure_factor_coef Fsqd
_refine_ls_weighting_details 'w=1/[\s^2^(Fo^2^)+(0.0326P)^2^+0.8441P] where P=(Fo^2^+2Fc^2^)/3'
_refine_ls_weighting_scheme calc
_refine_ls_wR_factor_gt 0.1019
_refine_ls_wR_factor_ref 0.1437
_reflns_Friedel_coverage 0.000
_reflns_number_gt 4970
_reflns_number_total 13203
_reflns_threshold_expression 'I > 2\s(I)'
_cod_data_source_file ja8b12899_si_004.cif
_cod_data_source_block cch78_0m_a
_cod_original_cell_volume 3588(3)
_cod_original_formula_sum 'C80.50 H54 B F21.50 Mn N9 O8'
_cod_database_code 4128170
_shelx_shelxl_version_number 2014/7
_shelx_space_group_comment
;
The symmetry employed for this shelxl refinement is uniquely defined
by the following loop, which should always be used as a source of
symmetry information in preference to the above space-group names.
They are only intended as comments.
;

loop_
_space_group_symop_operation_xyz
'x, y, z'
'-x, -y, -z'

loop_
_atom_site_label
_atom_site_type_symbol
_atom_site_fract_x
_atom_site_fract_y
_atom_site_fract_z
_atom_site_U_iso_or_equiv
_atom_site_adp_type
_atom_site_occupancy
_atom_site_site_symmetry_order
_atom_site_calc_flag
_atom_site_refinement_flags_posn
_atom_site_refinement_flags_adp
_atom_site_refinement_flags_occupancy
Mn1 Mn 0.84413(8) 0.12325(6) 0.42679(6) 0.0151(3) Uani 1 1 d . . .
F16 F 0.8086(3) 0.4458(2) 0.71149(19) 0.0254(10) Uani 1 1 d . . .
F19 F 0.6951(3) 0.2034(2) 0.62673(19) 0.0227(10) Uani 1 1 d . . .
F20 F 0.6357(3) 0.2158(2) 0.76042(19) 0.0255(10) Uani 1 1 d . . .
F15 F 0.4642(3) 0.3740(2) 0.7627(2) 0.0277(10) Uani 1 1 d . . .
F1 F 0.6469(3) 0.4266(2) 0.9446(2) 0.0277(10) Uani 1 1 d . . .
F10 F 0.7777(3) 0.1622(2) 0.8696(2) 0.0260(10) Uani 1 1 d . . .
F17 F 0.8782(3) 0.4245(2) 0.5788(2) 0.0309(11) Uani 1 1 d . . .
F5 F 0.5641(3) 0.5138(2) 0.7031(2) 0.0288(10) Uani 1 1 d . . .
F18 F 0.8149(3) 0.3071(2) 0.5329(2) 0.0281(10) Uani 1 1 d . . .
F8 F 1.1008(3) 0.1666(2) 0.9549(2) 0.0334(11) Uani 1 1 d . . .
F6 F 0.8380(3) 0.4366(2) 0.8552(2) 0.0265(10) Uani 1 1 d . . .
F11 F 0.6407(3) 0.2486(2) 0.97892(19) 0.0283(10) Uani 1 1 d . . .
F9 F 0.9745(3) 0.0751(2) 0.9274(2) 0.0313(11) Uani 1 1 d . . .
F7 F 1.0296(3) 0.3485(2) 0.9156(2) 0.0338(11) Uani 1 1 d . . .
F13 F 0.2896(3) 0.2149(2) 0.9648(2) 0.0340(11) Uani 1 1 d D . .
O5 O 0.8214(3) -0.0523(2) 0.7428(2) 0.0161(11) Uani 1 1 d . . .
F14 F 0.2935(3) 0.3056(2) 0.8245(2) 0.0335(11) Uani 1 1 d . . .
F3 F 0.4339(3) 0.7199(2) 0.8438(2) 0.0377(12) Uani 1 1 d . . .
F2 F 0.5434(3) 0.5931(2) 0.9553(2) 0.0366(12) Uani 1 1 d . . .
F12 F 0.4631(3) 0.1921(2) 1.0411(2) 0.0364(12) Uani 1 1 d . . .
F4 F 0.4478(3) 0.6762(2) 0.7184(2) 0.0373(12) Uani 1 1 d . . .
O4 O 0.6245(3) -0.1108(2) 0.6616(2) 0.0161(11) Uani 1 1 d . . .
O8 O 1.1097(3) 0.3153(3) 0.1855(2) 0.0187(11) Uani 1 1 d . . .
O1 O 0.7112(3) -0.0024(3) 0.2004(2) 0.0197(11) Uani 1 1 d . . .
O3 O 0.5822(3) -0.0959(3) 0.3811(2) 0.0213(12) Uani 1 1 d . . .
O7 O 1.1923(3) 0.2888(3) 0.4606(2) 0.0237(12) Uani 1 1 d . . .
O6 O 1.0894(3) 0.1762(3) 0.6336(2) 0.0166(11) Uani 1 1 d . . .
O2 O 0.8988(4) 0.2796(3) 0.1084(2) 0.0290(13) Uani 1 1 d . . .
N2 N 0.7299(4) 0.0154(3) 0.3485(3) 0.0142(13) Uani 1 1 d . . .
N3 N 0.7791(4) 0.0229(3) 0.4600(3) 0.0102(13) Uani 1 1 d . . .
N6 N 1.0332(4) 0.1756(3) 0.4997(3) 0.0153(14) Uani 1 1 d . . .
N7 N 0.9687(4) 0.1794(3) 0.3888(3) 0.0134(13) Uani 1 1 d . . .
N8 N 0.9490(4) 0.2190(3) 0.2619(3) 0.0163(14) Uani 1 1 d . . .
N5 N 0.9007(4) 0.0874(3) 0.5212(3) 0.0156(14) Uani 1 1 d . . .
N9 N 0.7388(4) 0.2033(3) 0.4334(3) 0.0157(14) Uani 1 1 d . . .
N1 N 0.8423(4) 0.1160(3) 0.3283(3) 0.0108(13) Uani 1 1 d . . .
N4 N 0.7859(4) -0.0088(3) 0.5883(3) 0.0157(14) Uani 1 1 d . . .
C25 C 0.9691(5) 0.1239(4) 0.5414(4) 0.0153(12) Uani 1 1 d . . .
C1 C 0.7843(5) 0.0721(4) 0.3065(4) 0.0143(16) Uani 1 1 d . . .
C39 C 1.0833(5) 0.2602(4) 0.3116(4) 0.0127(12) Uani 1 1 d . . .
C28 C 0.8575(5) 0.0382(4) 0.5831(4) 0.0153(12) Uani 1 1 d . . .
C37 C 1.0333(5) 0.1983(4) 0.4285(4) 0.0156(16) Uani 1 1 d . . .
C16 C 0.7503(5) -0.0162(4) 0.5320(4) 0.0130(16) Uani 1 1 d . . .
C41 C 1.1785(5) 0.2918(4) 0.3931(4) 0.0149(16) Uani 1 1 d . . .
C27 C 0.9008(5) 0.0420(4) 0.6451(3) 0.0110(16) Uani 1 1 d . . .
C20 C 0.6125(5) -0.1106(4) 0.5955(4) 0.0147(16) Uani 1 1 d . . .
C14 C 0.6608(5) -0.0637(4) 0.4663(4) 0.0134(17) Uani 1 1 d . . .
C67 C 0.7112(5) 0.3365(4) 0.7425(3) 0.0168(17) Uani 1 1 d . . .
C29 C 1.0238(5) 0.1206(4) 0.6631(3) 0.0127(16) Uani 1 1 d . . .
C40 C 0.9957(5) 0.2174(4) 0.3177(4) 0.0152(17) Uani 1 1 d . . .
C3 C 0.8383(5) 0.1677(4) 0.2050(4) 0.0175(17) Uani 1 1 d . . .
C17 C 0.5890(5) -0.1024(4) 0.4506(4) 0.0138(16) Uani 1 1 d . . .
C42 C 1.2354(5) 0.3355(4) 0.3318(4) 0.0188(17) Uani 1 1 d . . .
H42 H 1.2909 0.3600 0.3378 0.023 Uiso 1 1 calc R U .
C19 C 0.5391(5) -0.1485(4) 0.5784(4) 0.0169(17) Uani 1 1 d . . .
H19 H 0.4952 -0.1780 0.6165 0.020 Uiso 1 1 calc R U .
C7 C 0.8178(5) 0.1820(4) 0.0847(4) 0.0182(17) Uani 1 1 d . . .
H7 H 0.8258 0.2114 0.0353 0.022 Uiso 1 1 calc R U .
C32 C 0.8853(5) 0.0047(4) 0.7193(4) 0.0171(17) Uani 1 1 d . . .
C60 C 0.8375(6) 0.2127(4) 0.8801(4) 0.0206(18) Uani 1 1 d . . .
C2 C 0.7846(5) 0.0987(4) 0.2286(4) 0.0133(16) Uani 1 1 d . . .
C6 C 0.7717(5) 0.1111(4) 0.1057(4) 0.0182(17) Uani 1 1 d . . .
H6 H 0.7513 0.0916 0.0703 0.022 Uiso 1 1 calc R U .
C15 C 0.6745(5) -0.0668(4) 0.5363(4) 0.0138(16) Uani 1 1 d . . .
C53 C 0.4994(5) 0.6140(4) 0.7751(4) 0.0209(18) Uani 1 1 d . . .
C56 C 0.8646(6) 0.3463(4) 0.8731(4) 0.0189(17) Uani 1 1 d . . .
C8 C 0.8516(5) 0.2103(4) 0.1334(4) 0.0179(17) Uani 1 1 d . . .
C44 C 1.1361(5) 0.3081(4) 0.2503(4) 0.0200(18) Uani 1 1 d . . .
C71 C 0.7248(5) 0.2630(4) 0.6490(4) 0.0171(17) Uani 1 1 d . . .
C26 C 0.9698(5) 0.0990(4) 0.6184(3) 0.0123(16) Uani 1 1 d . . .
C61 C 0.5647(5) 0.3122(4) 0.8659(4) 0.0188(12) Uani 1 1 d . . .
C69 C 0.8140(5) 0.3743(4) 0.6237(4) 0.0211(18) Uani 1 1 d . . .
C68 C 0.7770(5) 0.3846(4) 0.6925(4) 0.0188(17) Uani 1 1 d . . .
C72 C 0.6923(5) 0.2725(4) 0.7173(4) 0.0170(17) Uani 1 1 d . . .
C5 C 0.7550(5) 0.0676(4) 0.1787(4) 0.0174(17) Uani 1 1 d . . .
C59 C 0.9391(6) 0.1653(4) 0.9105(4) 0.0244(19) Uani 1 1 d . . .
C70 C 0.7857(5) 0.3152(4) 0.6008(4) 0.0215(18) Uani 1 1 d . . .
C58 C 1.0035(5) 0.2116(5) 0.9228(4) 0.0243(18) Uani 1 1 d . . .
C54 C 0.5598(5) 0.5284(5) 0.7694(4) 0.0226(18) Uani 1 1 d . . .
C13 C 0.7273(5) -0.0058(4) 0.4198(4) 0.0150(17) Uani 1 1 d . . .
C18 C 0.5269(5) -0.1453(4) 0.5083(4) 0.0193(18) Uani 1 1 d . . .
H18 H 0.4761 -0.1725 0.4999 0.023 Uiso 1 1 calc R U .
C33 C 0.8181(5) -0.0974(4) 0.8192(3) 0.0236(19) Uani 1 1 d . . .
H33A H 0.8955 -0.1144 0.8348 0.028 Uiso 1 1 calc R U .
H33B H 0.7980 -0.1529 0.8266 0.028 Uiso 1 1 calc R U .
C21 C 0.5010(5) -0.1296(4) 0.3657(4) 0.0223(13) Uani 1 1 d . . .
H21A H 0.4218 -0.0927 0.3773 0.027 Uiso 1 1 calc R U .
H21B H 0.5108 -0.1920 0.3940 0.027 Uiso 1 1 calc R U .
C30 C 1.0065(5) 0.0839(4) 0.7374(3) 0.0188(17) Uani 1 1 d . . .
H30 H 1.0414 0.0981 0.7696 0.023 Uiso 1 1 calc R U .
C43 C 1.2143(5) 0.3442(4) 0.2638(4) 0.0216(18) Uani 1 1 d . . .
H43 H 1.2541 0.3757 0.2244 0.026 Uiso 1 1 calc R U .
C66 C 0.4690(6) 0.3273(4) 0.8324(4) 0.0230(18) Uani 1 1 d . . .
C4 C 0.8798(5) 0.1711(4) 0.2681(4) 0.0167(17) Uani 1 1 d . . .
C35 C 1.1540(5) 0.1912(4) 0.6803(4) 0.0185(17) Uani 1 1 d . . .
H35A H 1.2222 0.2070 0.6520 0.022 Uiso 1 1 calc R U .
H35B H 1.1812 0.1354 0.7176 0.022 Uiso 1 1 calc R U .
C31 C 0.9395(5) 0.0279(4) 0.7636(4) 0.0186(17) Uani 1 1 d . . .
H31 H 0.9296 0.0039 0.8139 0.022 Uiso 1 1 calc R U .
C38 C 1.1053(5) 0.2506(4) 0.3808(4) 0.0127(12) Uani 1 1 d . . .
C49 C 0.6144(5) 0.4600(4) 0.8233(4) 0.0188(12) Uani 1 1 d . . .
C65 C 0.3790(6) 0.2933(4) 0.8629(4) 0.0225(18) Uani 1 1 d . . .
C24 C 0.5734(5) -0.1377(4) 0.7868(3) 0.0217(18) Uani 1 1 d . . .
H24A H 0.6456 -0.1848 0.7985 0.033 Uiso 1 1 calc R U .
H24B H 0.5125 -0.1475 0.8252 0.033 Uiso 1 1 calc R U .
H24C H 0.5828 -0.0794 0.7820 0.033 Uiso 1 1 calc R U .
C57 C 0.9661(6) 0.3025(5) 0.9033(4) 0.0232(18) Uani 1 1 d . . .
C23 C 0.5418(5) -0.1401(4) 0.7177(3) 0.0223(13) Uani 1 1 d . . .
H23A H 0.5445 -0.2015 0.7190 0.027 Uiso 1 1 calc R U .
H23B H 0.4632 -0.0999 0.7091 0.027 Uiso 1 1 calc R U .
C55 C 0.7934(5) 0.3043(4) 0.8614(4) 0.0213(18) Uani 1 1 d . . .
C64 C 0.3759(6) 0.2479(4) 0.9340(4) 0.0242(19) Uani 1 1 d D . .
C63 C 0.4651(6) 0.2350(4) 0.9710(4) 0.0243(19) Uani 1 1 d . . .
C50 C 0.6015(5) 0.4870(5) 0.8863(4) 0.0247(19) Uani 1 1 d . . .
C51 C 0.5437(6) 0.5729(5) 0.8927(4) 0.0263(19) Uani 1 1 d . . .
C62 C 0.5571(5) 0.2659(4) 0.9375(4) 0.0190(17) Uani 1 1 d . . .
C77 C 0.1095(5) 0.5653(4) 0.6128(3) 0.028(2) Uani 1 1 d D . .
H77 H 0.0930 0.5855 0.5642 0.034 Uiso 1 1 calc R U .
C52 C 0.4918(6) 0.6369(5) 0.8378(4) 0.0255(19) Uani 1 1 d . . .
C34 C 0.7324(5) -0.0399(4) 0.8654(3) 0.0276(19) Uani 1 1 d . . .
H34A H 0.7597 0.0094 0.8655 0.041 Uiso 1 1 calc R U .
H34B H 0.7244 -0.0763 0.9145 0.041 Uiso 1 1 calc R U .
H34C H 0.6578 -0.0158 0.8460 0.041 Uiso 1 1 calc R U .
C47 C 1.1708(6) 0.3611(4) 0.1242(4) 0.029(2) Uani 1 1 d . . .
H47A H 1.2546 0.3315 0.1245 0.035 Uiso 1 1 calc R U .
H47B H 1.1546 0.4239 0.1258 0.035 Uiso 1 1 calc R U .
C36 C 1.0828(5) 0.2645(4) 0.7153(4) 0.0268(19) Uani 1 1 d . . .
H36A H 1.0494 0.3181 0.6785 0.040 Uiso 1 1 calc R U .
H36B H 1.1311 0.2778 0.7419 0.040 Uiso 1 1 calc R U .
H36C H 1.0210 0.2456 0.7483 0.040 Uiso 1 1 calc R U .
C78 C 0.1943(5) 0.5855(4) 0.6329(4) 0.036(2) Uani 1 1 d D . .
H78 H 0.2357 0.6216 0.5992 0.044 Uiso 1 1 calc R U .
C9 C 0.7260(6) -0.0547(4) 0.1489(4) 0.0281(19) Uani 1 1 d . . .
H9A H 0.7379 -0.1181 0.1751 0.034 Uiso 1 1 calc R U .
H9B H 0.7960 -0.0509 0.1159 0.034 Uiso 1 1 calc R U .
C75 C 0.0721(6) 0.4865(4) 0.7317(3) 0.044(3) Uani 1 1 d D . .
H75 H 0.0290 0.4525 0.7664 0.053 Uiso 1 1 calc R U .
C11 C 0.8390(6) 0.3586(4) 0.1352(4) 0.031(2) Uani 1 1 d . . .
H11A H 0.8949 0.3794 0.1500 0.037 Uiso 1 1 calc R U .
H11B H 0.7847 0.3443 0.1776 0.037 Uiso 1 1 calc R U .
C76 C 0.0487(5) 0.5159(4) 0.6625(3) 0.036(2) Uani 1 1 d D . .
H76 H -0.0106 0.5021 0.6485 0.044 Uiso 1 1 calc R U .
C74 C 0.1579(6) 0.5061(4) 0.7511(3) 0.0305(17) Uani 1 1 d D . .
C10 C 0.6268(6) -0.0249(5) 0.1058(4) 0.038(2) Uani 1 1 d . . .
H10A H 0.5577 -0.0312 0.1378 0.056 Uiso 1 1 calc R U .
H10B H 0.6431 -0.0617 0.0716 0.056 Uiso 1 1 calc R U .
H10C H 0.6143 0.0379 0.0797 0.056 Uiso 1 1 calc R U .
C81 C 0.4846(6) 0.5520(6) 0.5486(5) 0.043(2) Uani 1 1 d . . .
H81 H 0.4740 0.5893 0.5798 0.052 Uiso 1 1 calc R U .
B1 B 0.6718(6) 0.3531(5) 0.8235(4) 0.018(2) Uani 1 1 d . . .
C48 C 1.1312(6) 0.3580(5) 0.0583(4) 0.041(2) Uani 1 1 d . . .
H48A H 1.1405 0.2959 0.0596 0.062 Uiso 1 1 calc R U .
H48B H 1.1769 0.3831 0.0160 0.062 Uiso 1 1 calc R U .
H48C H 1.0500 0.3931 0.0559 0.062 Uiso 1 1 calc R U .
C12 C 0.7755(6) 0.4299(5) 0.0773(4) 0.052(3) Uani 1 1 d . . .
H12A H 0.8299 0.4442 0.0359 0.078 Uiso 1 1 calc R U .
H12B H 0.7345 0.4835 0.0949 0.078 Uiso 1 1 calc R U .
H12C H 0.7202 0.4090 0.0632 0.078 Uiso 1 1 calc R U .
C45 C 1.2452(7) 0.3544(5) 0.4655(4) 0.042(2) Uani 1 1 d . . .
H45A H 1.3281 0.3357 0.4488 0.051 Uiso 1 1 calc R U .
H45B H 1.2090 0.4135 0.4343 0.051 Uiso 1 1 calc R U .
C22 C 0.5240(6) -0.1250(5) 0.2869(4) 0.048(2) Uani 1 1 d . . .
H22A H 0.5295 -0.0657 0.2603 0.072 Uiso 1 1 calc R U .
H22B H 0.4611 -0.1361 0.2713 0.072 Uiso 1 1 calc R U .
H22C H 0.5963 -0.1705 0.2777 0.072 Uiso 1 1 calc R U .
C80 C 0.4988(7) 0.4633(7) 0.5739(5) 0.058(3) Uani 1 1 d . . .
H80 H 0.4986 0.4356 0.6238 0.070 Uiso 1 1 calc R U .
C79 C 0.5137(8) 0.4146(7) 0.5245(7) 0.059(3) Uani 1 1 d . . .
C46 C 1.2307(7) 0.3609(5) 0.5382(4) 0.062(3) Uani 1 1 d . . .
H46A H 1.1497 0.3705 0.5570 0.093 Uiso 1 1 calc R U .
H46B H 1.2547 0.4111 0.5399 0.093 Uiso 1 1 calc R U .
H46C H 1.2777 0.3054 0.5675 0.093 Uiso 1 1 calc R U .
C73 C 0.2181(7) 0.5537(6) 0.7012(4) 0.0305(17) Uani 0.7 1 d D . P
F22 F 0.5215(11) 0.3395(9) 0.5440(8) 0.117(5) Uani 0.5 1 d . . P
F23 F 0.2935(8) 0.5744(6) 0.7210(5) 0.136(4) Uiso 0.6667 1 d D . P
F24 F 0.2057(19) 0.4869(16) 0.8101(9) 0.196(11) Uiso 0.3333 1 d D . P

loop_
_atom_site_aniso_label
_atom_site_aniso_U_11
_atom_site_aniso_U_22
_atom_site_aniso_U_33
_atom_site_aniso_U_23
_atom_site_aniso_U_13
_atom_site_aniso_U_12
Mn1 0.0140(6) 0.0144(6) 0.0182(7) -0.0046(5) -0.0003(5) -0.0062(5)
F16 0.034(2) 0.027(2) 0.024(3) -0.0087(19) 0.0010(19) -0.0206(19)
F19 0.026(2) 0.024(2) 0.026(3) -0.0173(19) -0.0026(19) -0.0079(18)
F20 0.031(2) 0.025(2) 0.026(3) -0.0054(19) 0.0020(19) -0.0193(19)
F15 0.025(2) 0.032(2) 0.024(3) 0.003(2) -0.0096(19) -0.0105(18)
F1 0.033(2) 0.029(2) 0.020(3) -0.006(2) -0.002(2) -0.0087(19)
F10 0.025(2) 0.023(2) 0.037(3) -0.010(2) -0.011(2) -0.0102(18)
F17 0.034(2) 0.027(2) 0.030(3) -0.007(2) 0.011(2) -0.014(2)
F5 0.038(3) 0.020(2) 0.028(3) -0.002(2) -0.009(2) -0.0083(19)
F18 0.031(2) 0.031(2) 0.020(3) -0.007(2) 0.000(2) -0.0072(19)
F8 0.018(2) 0.042(3) 0.042(3) -0.018(2) -0.008(2) -0.0019(19)
F6 0.025(2) 0.025(2) 0.034(3) -0.005(2) -0.0047(19) -0.0145(18)
F11 0.027(2) 0.036(2) 0.020(2) -0.002(2) -0.005(2) -0.0109(19)
F9 0.032(2) 0.020(2) 0.040(3) -0.008(2) -0.017(2) 0.0017(19)
F7 0.024(2) 0.049(3) 0.040(3) -0.018(2) -0.005(2) -0.018(2)
F13 0.022(2) 0.034(2) 0.042(3) -0.002(2) 0.006(2) -0.0153(19)
O5 0.022(3) 0.017(3) 0.009(3) 0.002(2) 0.000(2) -0.010(2)
F14 0.018(2) 0.044(3) 0.040(3) 0.001(2) -0.011(2) -0.016(2)
F3 0.034(3) 0.018(2) 0.059(3) -0.020(2) 0.011(2) -0.0050(19)
F2 0.043(3) 0.033(3) 0.036(3) -0.019(2) 0.010(2) -0.013(2)
F12 0.043(3) 0.035(3) 0.024(3) 0.007(2) 0.000(2) -0.017(2)
F4 0.034(3) 0.024(2) 0.050(3) 0.000(2) -0.010(2) -0.008(2)
O4 0.017(3) 0.018(3) 0.014(3) 0.000(2) -0.001(2) -0.010(2)
O8 0.025(3) 0.018(3) 0.016(3) -0.002(2) 0.002(2) -0.014(2)
O1 0.027(3) 0.022(3) 0.019(3) -0.009(2) 0.001(2) -0.018(2)
O3 0.024(3) 0.026(3) 0.022(3) -0.007(2) -0.002(2) -0.016(2)
O7 0.026(3) 0.032(3) 0.023(3) -0.009(3) -0.003(2) -0.019(2)
O6 0.020(3) 0.021(3) 0.013(3) -0.001(2) -0.006(2) -0.013(2)
O2 0.040(3) 0.030(3) 0.021(3) -0.002(3) 0.004(2) -0.022(3)
N2 0.008(3) 0.013(3) 0.022(4) -0.005(3) -0.002(3) -0.003(2)
N3 0.010(3) 0.009(3) 0.012(3) -0.003(3) -0.003(2) -0.002(2)
N6 0.015(3) 0.015(3) 0.020(4) -0.007(3) -0.002(3) -0.007(3)
N7 0.012(3) 0.015(3) 0.018(4) -0.003(3) 0.000(3) -0.011(2)
N8 0.017(3) 0.007(3) 0.023(4) 0.004(3) -0.004(3) -0.006(3)
N5 0.018(3) 0.014(3) 0.013(3) -0.003(3) 0.000(3) -0.004(3)
N9 0.013(3) 0.011(3) 0.023(4) -0.005(3) 0.000(3) -0.004(2)
N1 0.006(3) 0.010(3) 0.017(4) -0.006(3) -0.003(2) 0.000(2)
N4 0.015(3) 0.016(3) 0.015(4) -0.006(3) 0.004(3) -0.005(3)
C25 0.012(3) 0.006(3) 0.024(3) -0.006(2) -0.001(2) 0.005(2)
C1 0.007(4) 0.012(4) 0.024(5) -0.007(3) -0.002(3) 0.000(3)
C39 0.009(2) 0.004(2) 0.023(3) -0.001(3) -0.004(2) 0.000(2)
C28 0.012(3) 0.006(3) 0.024(3) -0.006(2) -0.001(2) 0.005(2)
C37 0.017(4) 0.014(4) 0.017(5) -0.006(4) -0.003(3) -0.004(3)
C16 0.009(4) 0.007(4) 0.015(4) 0.002(3) -0.004(3) 0.004(3)
C41 0.011(4) 0.011(4) 0.024(5) -0.010(4) -0.004(3) 0.001(3)
C27 0.012(4) 0.010(4) 0.008(4) -0.005(3) -0.005(3) 0.003(3)
C20 0.014(4) 0.016(4) 0.017(5) -0.008(4) -0.003(3) -0.006(3)
C14 0.006(4) 0.008(4) 0.024(5) -0.001(3) -0.003(3) -0.002(3)
C67 0.022(4) 0.012(4) 0.015(4) 0.004(3) -0.006(3) -0.007(3)
C29 0.011(4) 0.010(4) 0.017(4) -0.008(3) -0.001(3) 0.000(3)
C40 0.010(4) 0.008(4) 0.022(5) -0.001(3) 0.000(3) 0.000(3)
C3 0.013(4) 0.022(4) 0.014(4) -0.005(4) 0.004(3) -0.004(3)
C17 0.011(4) 0.011(4) 0.019(5) -0.004(3) -0.006(3) 0.001(3)
C42 0.016(4) 0.019(4) 0.028(5) -0.007(4) 0.001(4) -0.014(3)
C19 0.015(4) 0.013(4) 0.022(5) -0.006(3) 0.005(3) -0.005(3)
C7 0.017(4) 0.029(4) 0.007(4) -0.005(3) -0.002(3) -0.004(3)
C32 0.014(4) 0.006(4) 0.029(5) -0.007(3) 0.001(3) 0.000(3)
C60 0.022(4) 0.025(4) 0.018(4) -0.010(4) 0.002(3) -0.009(4)
C2 0.007(4) 0.017(4) 0.017(4) -0.008(3) 0.002(3) -0.004(3)
C6 0.021(4) 0.019(4) 0.021(5) -0.006(4) -0.008(3) -0.010(3)
C15 0.008(4) 0.011(4) 0.024(5) -0.009(3) 0.002(3) -0.002(3)
C53 0.009(4) 0.018(4) 0.030(5) 0.006(4) -0.011(4) -0.003(3)
C56 0.026(4) 0.015(4) 0.020(5) -0.005(3) -0.006(4) -0.010(3)
C8 0.008(4) 0.026(4) 0.018(5) -0.006(4) 0.003(3) -0.006(3)
C44 0.025(4) 0.020(4) 0.015(5) 0.000(4) -0.006(4) -0.007(3)
C71 0.017(4) 0.012(4) 0.026(5) -0.008(4) -0.005(3) -0.004(3)
C26 0.014(4) 0.014(4) 0.009(4) -0.006(3) 0.000(3) -0.002(3)
C61 0.016(3) 0.014(3) 0.021(3) -0.002(3) -0.001(2) 0.000(2)
C69 0.019(4) 0.023(4) 0.018(5) 0.000(4) 0.003(3) -0.009(3)
C68 0.022(4) 0.014(4) 0.026(5) -0.008(4) -0.004(3) -0.009(3)
C72 0.016(4) 0.024(4) 0.014(4) -0.003(4) -0.001(3) -0.011(3)
C5 0.015(4) 0.018(4) 0.020(5) -0.005(4) -0.005(3) -0.004(3)
C59 0.018(4) 0.016(4) 0.029(5) -0.004(4) 0.000(4) 0.006(3)
C70 0.022(4) 0.016(4) 0.024(5) -0.005(4) -0.005(4) 0.000(3)
C58 0.011(4) 0.039(5) 0.021(5) -0.004(4) -0.003(3) -0.006(4)
C54 0.022(4) 0.027(5) 0.023(5) -0.015(4) 0.005(4) -0.009(4)
C13 0.012(4) 0.015(4) 0.014(4) -0.002(3) 0.000(3) -0.001(3)
C18 0.025(4) 0.012(4) 0.025(5) -0.006(4) -0.002(4) -0.010(3)
C33 0.026(4) 0.022(4) 0.021(5) 0.000(4) 0.000(4) -0.012(3)
C21 0.023(3) 0.028(3) 0.024(3) -0.008(3) -0.002(3) -0.018(2)
C30 0.021(4) 0.023(4) 0.016(4) -0.006(4) 0.000(3) -0.012(3)
C43 0.016(4) 0.022(4) 0.022(5) 0.003(4) -0.004(4) -0.007(3)
C66 0.027(4) 0.019(4) 0.017(5) -0.001(4) -0.006(4) -0.001(3)
C4 0.019(4) 0.010(4) 0.020(5) -0.004(3) 0.003(3) -0.006(3)
C35 0.024(4) 0.019(4) 0.022(5) -0.010(4) -0.010(3) -0.011(3)
C31 0.020(4) 0.020(4) 0.018(4) -0.008(3) -0.003(3) -0.005(3)
C38 0.009(2) 0.004(2) 0.023(3) -0.001(3) -0.004(2) 0.000(2)
C49 0.016(3) 0.014(3) 0.021(3) -0.002(3) -0.001(2) 0.000(2)
C65 0.015(4) 0.028(4) 0.026(5) -0.007(4) 0.001(4) -0.011(3)
C24 0.019(4) 0.028(4) 0.022(5) -0.009(4) 0.000(3) -0.011(3)
C57 0.019(4) 0.031(5) 0.028(5) -0.012(4) 0.000(4) -0.014(4)
C23 0.023(3) 0.028(3) 0.024(3) -0.008(3) -0.002(3) -0.018(2)
C55 0.021(4) 0.019(4) 0.023(5) -0.012(4) 0.003(3) -0.003(3)
C64 0.024(5) 0.024(4) 0.025(5) -0.002(4) 0.005(4) -0.015(4)
C63 0.027(5) 0.023(4) 0.017(5) 0.004(4) -0.002(4) -0.008(4)
C50 0.019(4) 0.020(4) 0.031(5) -0.005(4) 0.010(4) -0.007(3)
C51 0.026(5) 0.030(5) 0.031(5) -0.020(4) 0.007(4) -0.014(4)
C62 0.015(4) 0.019(4) 0.022(5) -0.002(4) -0.007(3) -0.003(3)
C77 0.034(5) 0.016(4) 0.028(5) -0.002(4) 0.004(4) -0.006(4)
C52 0.025(5) 0.025(5) 0.030(5) -0.008(4) 0.003(4) -0.015(4)
C34 0.027(4) 0.042(5) 0.020(5) -0.011(4) 0.003(4) -0.018(4)
C47 0.031(5) 0.033(5) 0.024(5) -0.001(4) 0.007(4) -0.021(4)
C36 0.034(4) 0.026(4) 0.027(5) -0.005(4) -0.007(4) -0.016(4)
C78 0.012(4) 0.026(4) 0.078(7) -0.027(5) 0.017(4) -0.013(3)
C9 0.040(5) 0.024(4) 0.031(5) -0.014(4) -0.005(4) -0.016(4)
C75 0.054(6) 0.023(5) 0.048(7) -0.010(5) 0.029(5) -0.020(4)
C11 0.039(5) 0.019(4) 0.032(5) 0.004(4) -0.012(4) -0.010(4)
C76 0.033(5) 0.027(5) 0.047(6) -0.015(5) 0.008(5) -0.010(4)
C74 0.041(5) 0.020(4) 0.031(5) -0.016(3) -0.022(4) 0.007(3)
C10 0.040(5) 0.042(5) 0.036(6) -0.019(4) -0.011(4) -0.008(4)
C81 0.038(5) 0.066(7) 0.020(6) -0.004(5) -0.012(4) -0.009(5)
B1 0.019(5) 0.021(5) 0.020(5) -0.008(4) -0.003(4) -0.012(4)
C48 0.056(6) 0.049(5) 0.026(5) -0.009(4) 0.012(4) -0.034(4)
C12 0.042(5) 0.060(6) 0.036(6) 0.026(5) -0.023(4) -0.016(4)
C45 0.060(6) 0.032(5) 0.044(6) -0.008(5) -0.021(5) -0.019(4)
C22 0.062(6) 0.059(6) 0.041(6) -0.017(5) 0.005(5) -0.043(5)
C80 0.068(7) 0.085(8) 0.019(6) -0.007(6) 0.000(5) -0.028(6)
C79 0.035(6) 0.056(7) 0.075(9) 0.011(8) -0.022(6) -0.013(6)
C46 0.097(8) 0.061(6) 0.047(7) -0.021(5) -0.008(6) -0.042(6)
C73 0.041(5) 0.020(4) 0.031(5) -0.016(3) -0.022(4) 0.007(3)
F22 0.126(11) 0.105(11) 0.117(13) -0.018(10) -0.037(9) -0.025(10)

loop_
_atom_type_symbol
_atom_type_description
_atom_type_scat_dispersion_real
_atom_type_scat_dispersion_imag
_atom_type_scat_source
C C 0.0033 0.0016 'International Tables Vol C Tables 4.2.6.8 and 6.1.1.4'
B B 0.0013 0.0007 'International Tables Vol C Tables 4.2.6.8 and 6.1.1.4'
N N 0.0061 0.0033 'International Tables Vol C Tables 4.2.6.8 and 6.1.1.4'
O O 0.0106 0.0060 'International Tables Vol C Tables 4.2.6.8 and 6.1.1.4'
F F 0.0171 0.0103 'International Tables Vol C Tables 4.2.6.8 and 6.1.1.4'
Mn Mn 0.3368 0.7283 'International Tables Vol C Tables 4.2.6.8 and 6.1.1.4'
H H 0.0000 0.0000 'International Tables Vol C Tables 4.2.6.8 and 6.1.1.4'

loop_
_geom_angle_atom_site_label_1
_geom_angle_atom_site_label_2
_geom_angle_atom_site_label_3
_geom_angle
_geom_angle_site_symmetry_1
_geom_angle_site_symmetry_3
N9 Mn1 N5 102.2(2) . .
N9 Mn1 N3 102.4(2) . .
N5 Mn1 N3 87.6(2) . .
N9 Mn1 N1 101.5(2) . .
N5 Mn1 N1 156.25(19) . .
N3 Mn1 N1 86.8(2) . .
N9 Mn1 N7 102.6(2) . .
N5 Mn1 N7 87.6(2) . .
N3 Mn1 N7 154.97(19) . .
N1 Mn1 N7 87.8(2) . .
C32 O5 C33 116.6(5) . .
C20 O4 C23 116.0(5) . .
C44 O8 C47 117.0(5) . .
C5 O1 C9 117.0(5) . .
C17 O3 C21 117.9(5) . .
C41 O7 C45 114.6(5) . .
C29 O6 C35 118.1(5) . .
C8 O2 C11 115.8(5) . .
C1 N2 C13 121.7(6) . .
C13 N3 C16 106.6(5) . .
C13 N3 Mn1 126.6(4) . .
C16 N3 Mn1 124.8(4) . .
C37 N6 C25 120.1(6) . .
C40 N7 C37 107.4(5) . .
C40 N7 Mn1 125.6(4) . .
C37 N7 Mn1 126.5(4) . .
C4 N8 C40 121.7(6) . .
C25 N5 C28 106.4(6) . .
C25 N5 Mn1 125.8(4) . .
C28 N5 Mn1 126.0(4) . .
C1 N1 C4 107.3(5) . .
C1 N1 Mn1 127.8(4) . .
C4 N1 Mn1 123.6(4) . .
C16 N4 C28 122.9(6) . .
N6 C25 N5 128.9(6) . .
N6 C25 C26 120.0(6) . .
N5 C25 C26 111.1(5) . .
N2 C1 N1 126.6(6) . .
N2 C1 C2 122.6(6) . .
N1 C1 C2 110.7(5) . .
C38 C39 C44 122.8(6) . .
C38 C39 C40 107.1(5) . .
C44 C39 C40 130.0(7) . .
N4 C28 N5 126.6(7) . .
N4 C28 C27 122.4(6) . .
N5 C28 C27 111.0(5) . .
N6 C37 N7 127.8(6) . .
N6 C37 C38 122.3(6) . .
N7 C37 C38 109.9(6) . .
N4 C16 N3 126.5(6) . .
N4 C16 C15 123.9(6) . .
N3 C16 C15 109.6(6) . .
O7 C41 C38 120.8(6) . .
O7 C41 C42 123.1(6) . .
C38 C41 C42 116.0(6) . .
C26 C27 C32 120.0(6) . .
C26 C27 C28 105.6(6) . .
C32 C27 C28 134.5(6) . .
O4 C20 C19 125.1(6) . .
O4 C20 C15 119.3(6) . .
C19 C20 C15 115.5(6) . .
C17 C14 C15 123.4(6) . .
C17 C14 C13 131.3(7) . .
C15 C14 C13 105.0(6) . .
C72 C67 C68 112.5(6) . .
C72 C67 B1 126.6(5) . .
C68 C67 B1 120.7(6) . .
O6 C29 C26 118.9(6) . .
O6 C29 C30 123.4(6) . .
C26 C29 C30 117.6(6) . .
N8 C40 N7 127.2(6) . .
N8 C40 C39 123.2(6) . .
N7 C40 C39 109.6(6) . .
C8 C3 C2 121.1(7) . .
C8 C3 C4 132.7(6) . .
C2 C3 C4 105.9(6) . .
O3 C17 C14 118.8(6) . .
O3 C17 C18 124.2(6) . .
C14 C17 C18 117.0(6) . .
C43 C42 C41 122.8(6) . .
C43 C42 H42 118.6 . .
C41 C42 H42 118.6 . .
C18 C19 C20 123.5(6) . .
C18 C19 H19 118.3 . .
C20 C19 H19 118.3 . .
C8 C7 C6 121.4(6) . .
C8 C7 H7 119.3 . .
C6 C7 H7 119.3 . .
O5 C32 C31 124.4(6) . .
O5 C32 C27 118.3(6) . .
C31 C32 C27 117.3(6) . .
F10 C60 C55 119.3(6) . .
F10 C60 C59 115.5(6) . .
C55 C60 C59 125.2(7) . .
C5 C2 C3 119.8(6) . .
C5 C2 C1 135.0(6) . .
C3 C2 C1 105.0(6) . .
C7 C6 C5 121.1(7) . .
C7 C6 H6 119.5 . .
C5 C6 H6 119.5 . .
C14 C15 C20 120.2(6) . .
C14 C15 C16 108.0(5) . .
C20 C15 C16 131.7(7) . .
F4 C53 C52 119.8(6) . .
F4 C53 C54 120.3(7) . .
C52 C53 C54 119.9(7) . .
F6 C56 C57 114.2(6) . .
F6 C56 C55 121.4(6) . .
C57 C56 C55 124.3(6) . .
C7 C8 O2 118.1(6) . .
C7 C8 C3 118.7(6) . .
O2 C8 C3 123.2(7) . .
O8 C44 C43 125.4(6) . .
O8 C44 C39 119.4(6) . .
C43 C44 C39 115.3(7) . .
F19 C71 C72 120.6(6) . .
F19 C71 C70 118.7(6) . .
C72 C71 C70 120.6(6) . .
C29 C26 C27 122.0(6) . .
C29 C26 C25 132.1(6) . .
C27 C26 C25 105.9(6) . .
C66 C61 C62 113.2(6) . .
C66 C61 B1 121.5(6) . .
C62 C61 B1 125.2(6) . .
C70 C69 F17 120.0(6) . .
C70 C69 C68 120.2(6) . .
F17 C69 C68 119.8(6) . .
F16 C68 C69 116.8(6) . .
F16 C68 C67 119.0(6) . .
C69 C68 C67 124.2(6) . .
F20 C72 C71 115.2(6) . .
F20 C72 C67 120.6(6) . .
C71 C72 C67 124.1(6) . .
O1 C5 C2 120.3(6) . .
O1 C5 C6 122.0(6) . .
C2 C5 C6 117.7(6) . .
F9 C59 C58 120.7(6) . .
F9 C59 C60 120.6(7) . .
C58 C59 C60 118.7(6) . .
F18 C70 C69 121.7(6) . .
F18 C70 C71 120.4(6) . .
C69 C70 C71 118.0(7) . .
F8 C58 C57 121.6(7) . .
F8 C58 C59 119.6(6) . .
C57 C58 C59 118.8(7) . .
C53 C54 C49 125.3(7) . .
C53 C54 F5 114.7(6) . .
C49 C54 F5 120.0(6) . .
N2 C13 N3 127.7(6) . .
N2 C13 C14 121.6(6) . .
N3 C13 C14 110.6(6) . .
C17 C18 C19 120.4(6) . .
C17 C18 H18 119.8 . .
C19 C18 H18 119.8 . .
O5 C33 C34 112.9(5) . .
O5 C33 H33A 109.0 . .
C34 C33 H33A 109.0 . .
O5 C33 H33B 109.0 . .
C34 C33 H33B 109.0 . .
H33A C33 H33B 107.8 . .
O3 C21 C22 106.0(5) . .
O3 C21 H21A 110.5 . .
C22 C21 H21A 110.5 . .
O3 C21 H21B 110.5 . .
C22 C21 H21B 110.5 . .
H21A C21 H21B 108.7 . .
C31 C30 C29 120.5(7) . .
C31 C30 H30 119.8 . .
C29 C30 H30 119.8 . .
C42 C43 C44 122.1(6) . .
C42 C43 H43 119.0 . .
C44 C43 H43 119.0 . .
F15 C66 C65 115.8(6) . .
F15 C66 C61 119.1(6) . .
C65 C66 C61 124.9(7) . .
N8 C4 N1 128.8(7) . .
N8 C4 C3 120.5(6) . .
N1 C4 C3 110.6(5) . .
O6 C35 C36 111.5(5) . .
O6 C35 H35A 109.3 . .
C36 C35 H35A 109.3 . .
O6 C35 H35B 109.3 . .
C36 C35 H35B 109.3 . .
H35A C35 H35B 108.0 . .
C30 C31 C32 122.6(7) . .
C30 C31 H31 118.7 . .
C32 C31 H31 118.7 . .
C39 C38 C41 120.8(6) . .
C39 C38 C37 105.9(6) . .
C41 C38 C37 133.2(7) . .
C54 C49 C50 112.1(6) . .
C54 C49 B1 127.2(7) . .
C50 C49 B1 120.0(6) . .
F14 C65 C64 119.9(6) . .
F14 C65 C66 121.0(6) . .
C64 C65 C66 119.1(7) . .
C23 C24 H24A 109.5 . .
C23 C24 H24B 109.5 . .
H24A C24 H24B 109.5 . .
C23 C24 H24C 109.5 . .
H24A C24 H24C 109.5 . .
H24B C24 H24C 109.5 . .
F7 C57 C58 118.9(7) . .
F7 C57 C56 121.0(6) . .
C58 C57 C56 120.1(7) . .
O4 C23 C24 106.8(5) . .
O4 C23 H23A 110.4 . .
C24 C23 H23A 110.4 . .
O4 C23 H23B 110.4 . .
C24 C23 H23B 110.4 . .
H23A C23 H23B 108.6 . .
C60 C55 C56 112.7(6) . .
C60 C55 B1 120.5(6) . .
C56 C55 B1 126.6(6) . .
F13 C64 C63 121.3(6) . .
F13 C64 C65 120.3(7) . .
C63 C64 C65 118.4(6) . .
F12 C63 C64 119.6(6) . .
F12 C63 C62 119.7(7) . .
C64 C63 C62 120.7(6) . .
F1 C50 C51 117.4(7) . .
F1 C50 C49 119.0(6) . .
C51 C50 C49 123.6(7) . .
C52 C51 F2 120.1(7) . .
C52 C51 C50 121.4(8) . .
F2 C51 C50 118.5(7) . .
F11 C62 C63 115.7(6) . .
F11 C62 C61 121.0(6) . .
C63 C62 C61 123.3(7) . .
C76 C77 C78 119.7(4) . .
C76 C77 H77 120.2 . .
C78 C77 H77 120.2 . .
F3 C52 C51 121.9(7) . .
F3 C52 C53 120.4(7) . .
C51 C52 C53 117.7(7) . .
C33 C34 H34A 109.5 . .
C33 C34 H34B 109.5 . .
H34A C34 H34B 109.5 . .
C33 C34 H34C 109.5 . .
H34A C34 H34C 109.5 . .
H34B C34 H34C 109.5 . .
O8 C47 C48 107.7(5) . .
O8 C47 H47A 110.2 . .
C48 C47 H47A 110.2 . .
O8 C47 H47B 110.2 . .
C48 C47 H47B 110.2 . .
H47A C47 H47B 108.5 . .
C35 C36 H36A 109.5 . .
C35 C36 H36B 109.5 . .
H36A C36 H36B 109.5 . .
C35 C36 H36C 109.5 . .
H36A C36 H36C 109.5 . .
H36B C36 H36C 109.5 . .
C73 C78 C77 118.8(4) . .
C73 C78 H78 120.6 . .
C77 C78 H78 120.6 . .
O1 C9 C10 113.7(6) . .
O1 C9 H9A 108.8 . .
C10 C9 H9A 108.8 . .
O1 C9 H9B 108.8 . .
C10 C9 H9B 108.8 . .
H9A C9 H9B 107.7 . .
C76 C75 C74 119.2(4) . .
C76 C75 H75 120.4 . .
C74 C75 H75 120.4 . .
O2 C11 C12 108.7(6) . .
O2 C11 H11A 109.9 . .
C12 C11 H11A 109.9 . .
O2 C11 H11B 109.9 . .
C12 C11 H11B 109.9 . .
H11A C11 H11B 108.3 . .
C75 C76 C77 120.6(4) . .
C75 C76 H76 119.7 . .
C77 C76 H76 119.7 . .
F24 C74 C73 104.7(12) . .
F24 C74 C75 135.9(12) . .
C73 C74 C75 119.4(4) . .
C9 C10 H10A 109.5 . .
C9 C10 H10B 109.5 . .
H10A C10 H10B 109.5 . .
C9 C10 H10C 109.5 . .
H10A C10 H10C 109.5 . .
H10B C10 H10C 109.5 . .
C80 C81 C79 116.7(9) . 2_666
C80 C81 H81 121.6 . .
C79 C81 H81 121.6 2_666 .
C67 B1 C49 113.1(5) . .
C67 B1 C55 102.1(5) . .
C49 B1 C55 113.9(6) . .
C67 B1 C61 112.5(6) . .
C49 B1 C61 101.4(5) . .
C55 B1 C61 114.3(5) . .
C47 C48 H48A 109.5 . .
C47 C48 H48B 109.5 . .
H48A C48 H48B 109.5 . .
C47 C48 H48C 109.5 . .
H48A C48 H48C 109.5 . .
H48B C48 H48C 109.5 . .
C11 C12 H12A 109.5 . .
C11 C12 H12B 109.5 . .
H12A C12 H12B 109.5 . .
C11 C12 H12C 109.5 . .
H12A C12 H12C 109.5 . .
H12B C12 H12C 109.5 . .
C46 C45 O7 110.0(6) . .
C46 C45 H45A 109.7 . .
O7 C45 H45A 109.7 . .
C46 C45 H45B 109.7 . .
O7 C45 H45B 109.7 . .
H45A C45 H45B 108.2 . .
C21 C22 H22A 109.5 . .
C21 C22 H22B 109.5 . .
H22A C22 H22B 109.5 . .
C21 C22 H22C 109.5 . .
H22A C22 H22C 109.5 . .
H22B C22 H22C 109.5 . .
C81 C80 C79 117.5(9) . .
C81 C80 H80 121.3 . .
C79 C80 H80 121.3 . .
F22 C79 C81 114.5(15) . 2_666
F22 C79 C80 119.7(14) . .
C81 C79 C80 125.8(9) 2_666 .
C45 C46 H46A 109.5 . .
C45 C46 H46B 109.5 . .
H46A C46 H46B 109.5 . .
C45 C46 H46C 109.5 . .
H46A C46 H46C 109.5 . .
H46B C46 H46C 109.5 . .
F23 C73 C78 119.4(8) . .
F23 C73 C74 118.1(8) . .
C78 C73 C74 122.3(5) . .

loop_
_geom_bond_atom_site_label_1
_geom_bond_atom_site_label_2
_geom_bond_distance
_geom_bond_site_symmetry_2
Mn1 N9 1.526(5) .
Mn1 N5 1.962(6) .
Mn1 N3 1.968(5) .
Mn1 N1 1.976(5) .
Mn1 N7 1.985(4) .
F16 C68 1.359(7) .
F19 C71 1.359(7) .
F20 C72 1.355(6) .
F15 C66 1.360(7) .
F1 C50 1.346(7) .
F10 C60 1.366(7) .
F17 C69 1.358(6) .
F5 C54 1.379(7) .
F18 C70 1.345(7) .
F8 C58 1.349(7) .
F6 C56 1.357(6) .
F11 C62 1.346(7) .
F9 C59 1.350(7) .
F7 C57 1.357(7) .
F13 C64 1.330(6) .
O5 C32 1.354(6) .
O5 C33 1.463(7) .
F14 C65 1.346(8) .
F3 C52 1.337(7) .
F2 C51 1.362(8) .
F12 C63 1.348(7) .
F4 C53 1.361(7) .
O4 C20 1.332(7) .
O4 C23 1.447(6) .
O8 C44 1.336(8) .
O8 C47 1.448(6) .
O1 C5 1.360(7) .
O1 C9 1.457(7) .
O3 C17 1.352(7) .
O3 C21 1.419(7) .
O7 C41 1.352(8) .
O7 C45 1.474(8) .
O6 C29 1.361(6) .
O6 C35 1.447(7) .
O2 C8 1.378(7) .
O2 C11 1.453(7) .
N2 C1 1.330(7) .
N2 C13 1.335(8) .
N3 C13 1.371(8) .
N3 C16 1.403(7) .
N6 C37 1.335(8) .
N6 C25 1.353(7) .
N7 C40 1.377(7) .
N7 C37 1.378(8) .
N8 C4 1.320(7) .
N8 C40 1.325(8) .
N5 C25 1.363(8) .
N5 C28 1.373(7) .
N1 C1 1.371(8) .
N1 C4 1.371(7) .
N4 C16 1.317(8) .
N4 C28 1.338(7) .
C25 C26 1.446(9) .
C1 C2 1.461(9) .
C39 C38 1.391(9) .
C39 C44 1.411(8) .
C39 C40 1.456(8) .
C28 C27 1.446(9) .
C37 C38 1.465(8) .
C16 C15 1.431(8) .
C41 C38 1.395(8) .
C41 C42 1.406(8) .
C27 C26 1.406(8) .
C27 C32 1.406(8) .
C20 C19 1.402(8) .
C20 C15 1.416(8) .
C14 C17 1.380(8) .
C14 C15 1.400(9) .
C14 C13 1.470(8) .
C67 C72 1.386(9) .
C67 C68 1.391(8) .
C67 B1 1.646(10) .
C29 C26 1.384(9) .
C29 C30 1.409(8) .
C3 C8 1.378(8) .
C3 C2 1.427(8) .
C3 C4 1.451(9) .
C17 C18 1.393(8) .
C42 C43 1.366(9) .
C42 H42 0.9500 .
C19 C18 1.396(9) .
C19 H19 0.9500 .
C7 C8 1.363(9) .
C7 C6 1.392(8) .
C7 H7 0.9500 .
C32 C31 1.397(9) .
C60 C55 1.375(8) .
C60 C59 1.381(9) .
C2 C5 1.384(9) .
C6 C5 1.411(8) .
C6 H6 0.9500 .
C53 C52 1.367(9) .
C53 C54 1.377(8) .
C56 C57 1.373(9) .
C56 C55 1.378(9) .
C44 C43 1.398(9) .
C71 C72 1.362(9) .
C71 C70 1.378(8) .
C61 C66 1.384(9) .
C61 C62 1.389(8) .
C61 B1 1.666(9) .
C69 C70 1.349(9) .
C69 C68 1.381(9) .
C59 C58 1.370(9) .
C58 C57 1.360(8) .
C54 C49 1.378(9) .
C18 H18 0.9500 .
C33 C34 1.516(8) .
C33 H33A 0.9900 .
C33 H33B 0.9900 .
C21 C22 1.503(9) .
C21 H21A 0.9900 .
C21 H21B 0.9900 .
C30 C31 1.373(8) .
C30 H30 0.9500 .
C43 H43 0.9500 .
C66 C65 1.376(8) .
C35 C36 1.495(8) .
C35 H35A 0.9900 .
C35 H35B 0.9900 .
C31 H31 0.9500 .
C49 C50 1.396(10) .
C49 B1 1.655(9) .
C65 C64 1.376(9) .
C24 C23 1.498(9) .
C24 H24A 0.9800 .
C24 H24B 0.9800 .
C24 H24C 0.9800 .
C23 H23A 0.9900 .
C23 H23B 0.9900 .
C55 B1 1.655(10) .
C64 C63 1.364(9) .
C63 C62 1.383(8) .
C50 C51 1.380(9) .
C51 C52 1.350(9) .
C77 C76 1.360(5) .
C77 C78 1.363(6) .
C77 H77 0.9500 .
C34 H34A 0.9800 .
C34 H34B 0.9800 .
C34 H34C 0.9800 .
C47 C48 1.490(9) .
C47 H47A 0.9900 .
C47 H47B 0.9900 .
C36 H36A 0.9800 .
C36 H36B 0.9800 .
C36 H36C 0.9800 .
C78 C73 1.337(6) .
C78 H78 0.9500 .
C9 C10 1.492(9) .
C9 H9A 0.9900 .
C9 H9B 0.9900 .
C75 C76 1.354(6) .
C75 C74 1.360(6) .
C75 H75 0.9500 .
C11 C12 1.490(8) .
C11 H11A 0.9900 .
C11 H11B 0.9900 .
C76 H76 0.9500 .
C74 F24 1.311(10) .
C74 C73 1.341(6) .
C10 H10A 0.9800 .
C10 H10B 0.9800 .
C10 H10C 0.9800 .
C81 C80 1.354(10) .
C81 C79 1.375(12) 2_666
C81 H81 0.9500 .
C48 H48A 0.9800 .
C48 H48B 0.9800 .
C48 H48C 0.9800 .
C12 H12A 0.9800 .
C12 H12B 0.9800 .
C12 H12C 0.9800 .
C45 C46 1.434(10) .
C45 H45A 0.9900 .
C45 H45B 0.9900 .
C22 H22A 0.9800 .
C22 H22B 0.9800 .
C22 H22C 0.9800 .
C80 C79 1.379(13) .
C80 H80 0.9500 .
C79 F22 1.154(12) .
C79 C81 1.375(12) 2_666
C46 H46A 0.9800 .
C46 H46B 0.9800 .
C46 H46C 0.9800 .
C73 F23 1.258(8) .
